data_7223268
loop_
_publ_author_name
'Jiang, Xiang'
'Hu, Kong-Qiu'
'Kou, Hui-Zhong'

_publ_section_title
;
 Tunable gas adsorption properties of porous coordination polymers by
 modification of macrocyclic metallic tectons
;
_journal_issue 22
_journal_name_full CrystEngComm
_journal_page_first 4084
_journal_paper_doi 10.1039/C5CE01577D
_journal_volume 18
_journal_year 2016
_chemical_formula_moiety 'C61 H84 N12 Ni2 O12,20(H2 O)'
_chemical_formula_sum 'C61 H124 N12 Ni2 O32'
_chemical_formula_weight 1655.13
_space_group_crystal_system orthorhombic
_space_group_IT_number 52
_space_group_name_Hall '-P 2a 2bc'
_space_group_name_H-M_alt 'P n n a'
_symmetry_space_group_name_Hall '-P 2a 2bc'
_symmetry_space_group_name_H-M 'P n n a'
_atom_sites_solution_hydrogens geom
_audit_creation_method SHELXL-2014/7
_audit_update_record
;
2015-10-14 deposited with the CCDC.
2015-11-13 downloaded from the CCDC.
;
_cell_angle_alpha 90
_cell_angle_beta 90
_cell_angle_gamma 90
_cell_formula_units_Z 4
_cell_length_a 11.817(2)
_cell_length_b 24.760(5)
_cell_length_c 32.256(7)
_cell_measurement_reflns_used 27733
_cell_measurement_temperature 153(2)
_cell_measurement_theta_max 29.1226
_cell_measurement_theta_min 2.0738
_cell_volume 9438(3)
_computing_cell_refinement 'CrystalClear (Rigaku Inc., 2008)'
_computing_data_collection 'CrystalClear (Rigaku Inc., 2008)'
_computing_data_reduction 'CrystalClear (Rigaku Inc., 2008)'
_computing_molecular_graphics 'Diamond 3.2'
_computing_publication_material 'Diamond 3.2'
_computing_structure_refinement 'SHELXL-2014/7 (Sheldrick, 2014)'
_computing_structure_solution 'SHELXL-2014/7 (Sheldrick, 2014)'
_diffrn_ambient_temperature 153(2)
_diffrn_detector_area_resol_mean 28.5714
_diffrn_measured_fraction_theta_full 0.996
_diffrn_measured_fraction_theta_max 0.996
_diffrn_measurement_device_type 'Saturn724+ (2x2 bin mode)'
_diffrn_measurement_method dtprofit.ref
_diffrn_radiation_type MoK\a
_diffrn_radiation_wavelength 0.71073
_diffrn_reflns_av_R_equivalents 0.0944
_diffrn_reflns_av_unetI/netI 0.0632
_diffrn_reflns_Laue_measured_fraction_full 0.996
_diffrn_reflns_Laue_measured_fraction_max 0.996
_diffrn_reflns_limit_h_max 14
_diffrn_reflns_limit_h_min -14
_diffrn_reflns_limit_k_max 26
_diffrn_reflns_limit_k_min -29
_diffrn_reflns_limit_l_max 38
_diffrn_reflns_limit_l_min -37
_diffrn_reflns_number 50366
_diffrn_reflns_point_group_measured_fraction_full 0.996
_diffrn_reflns_point_group_measured_fraction_max 0.996
_diffrn_reflns_theta_full 24.997
_diffrn_reflns_theta_max 24.997
_diffrn_reflns_theta_min 2.011
_diffrn_source 'Rotating Anode'
_exptl_absorpt_coefficient_mu 0.474
_exptl_absorpt_correction_T_max 1.0000
_exptl_absorpt_correction_T_min 0.7782
_exptl_absorpt_correction_type multi-scan
_exptl_absorpt_process_details 'CrystalClear (Rigaku Inc., 2008)'
_exptl_crystal_colour purple
_exptl_crystal_density_diffrn 1.165
_exptl_crystal_description block
_exptl_crystal_F_000 3544
_exptl_crystal_size_max 0.6
_exptl_crystal_size_mid 0.48
_exptl_crystal_size_min 0.48
_platon_squeeze_details
;
;
_refine_diff_density_max 1.074
_refine_diff_density_min -0.675
_refine_diff_density_rms 0.099
_refine_ls_extinction_method none
_refine_ls_goodness_of_fit_ref 0.962
_refine_ls_hydrogen_treatment constr
_refine_ls_matrix_type full
_refine_ls_number_parameters 369
_refine_ls_number_reflns 8290
_refine_ls_number_restraints 386
_refine_ls_restrained_S_all 0.976
_refine_ls_R_factor_all 0.1482
_refine_ls_R_factor_gt 0.1202
_refine_ls_shift/su_max 0.000
_refine_ls_shift/su_mean 0.000
_refine_ls_structure_factor_coef Fsqd
_refine_ls_weighting_details 'w=1/[\s^2^(Fo^2^)+(0.1919P)^2^+20.5474P] where P=(Fo^2^+2Fc^2^)/3'
_refine_ls_weighting_scheme calc
_refine_ls_wR_factor_gt 0.3256
_refine_ls_wR_factor_ref 0.3528
_reflns_Friedel_coverage 0.000
_reflns_number_gt 5343
_reflns_number_total 8290
_reflns_threshold_expression 'I > 2\s(I)'
_cod_data_source_file c5ce01577d2.cif
_cod_data_source_block 6
_cod_depositor_comments
;
The following automatic conversions were performed:

'_exptl_absorpt_correction_type' value 'Multi-scan' changed to
'multi-scan' according to
/usr/data/users/saulius/crontab/automatic-downloads/rss-feeds/RSC/lib/dictionaries/cif_core.dic
dictionary named 'cif_core.dic' version 2.4.2 from 2011-04-26.

Automatic conversion script
Id: cif_fix_values 4268 2015-11-12 08:31:59Z antanas 

 Adding full bibliography for 7223263--7223270.cif.
;
_cod_database_code 7223268
_shelx_shelxl_version_number 2014/7
_shelx_space_group_comment
;
The symmetry employed for this shelxl refinement is uniquely defined
by the following loop, which should always be used as a source of
symmetry information in preference to the above space-group names.
They are only intended as comments.
;

loop_
_space_group_symop_operation_xyz
'x, y, z'
'-x+1/2, -y, z'
'-x+1/2, y+1/2, -z+1/2'
'x, -y+1/2, -z+1/2'
'-x, -y, -z'
'x-1/2, y, -z'
'x-1/2, -y-1/2, z-1/2'
'-x, y-1/2, z-1/2'

loop_
_atom_site_label
_atom_site_type_symbol
_atom_site_fract_x
_atom_site_fract_y
_atom_site_fract_z
_atom_site_U_iso_or_equiv
_atom_site_adp_type
_atom_site_occupancy
_atom_site_site_symmetry_order
_atom_site_calc_flag
_atom_site_refinement_flags_posn
_atom_site_refinement_flags_adp
_atom_site_refinement_flags_occupancy
O1 O -0.0040(5) 1.16958(17) 0.15347(14) 0.0783(11) Uani 1 1 d . . .
C1 C -0.0239(7) 1.1227(3) 0.1658(2) 0.0783(11) Uani 1 1 d . U .
O2 O -0.0921(8) 1.0891(2) 0.1478(2) 0.136(3) Uani 1 1 d . . .
Ni1 Ni 0.08192(9) 0.72399(3) 0.61150(2) 0.0712(4) Uani 1 1 d . . .
C9 C 0.2500 1.0000 0.3674(2) 0.0432(14) Uani 1 2 d S TU P
C11 C 0.2846(5) 0.90505(19) 0.45496(15) 0.0490(7) Uani 1 1 d . U .
C5 C 0.1332(6) 1.0721(2) 0.27953(16) 0.0575(13) Uani 1 1 d . U .
C10 C 0.2160(4) 0.95228(19) 0.39629(14) 0.0439(11) Uani 1 1 d . U .
H10A H 0.1508 0.9623 0.4129 0.053 Uiso 1 1 calc R U .
H10B H 0.1959 0.9210 0.3797 0.053 Uiso 1 1 calc R U .
C14 C 0.2683(5) 0.8373(2) 0.52415(16) 0.0551(12) Uani 1 1 d . U .
C3 C 0.1241(6) 1.1337(2) 0.22234(17) 0.0639(14) Uani 1 1 d . U .
H3 H 0.1493 1.1650 0.2093 0.077 Uiso 1 1 calc R U .
C15 C 0.1769(5) 0.8429(2) 0.49539(15) 0.0500(11) Uani 1 1 d . U .
H15 H 0.1093 0.8246 0.5000 0.060 Uiso 1 1 calc R U .
C12 C 0.3773(5) 0.89824(19) 0.48311(14) 0.0490(7) Uani 1 1 d . U .
H12 H 0.4448 0.9167 0.4787 0.059 Uiso 1 1 calc R U .
C4 C 0.1757(5) 1.1169(2) 0.25835(16) 0.0582(13) Uani 1 1 d . U .
H4 H 0.2386 1.1352 0.2685 0.070 Uiso 1 1 calc R U .
C13 C 0.3665(6) 0.8645(2) 0.51641(16) 0.0590(13) Uani 1 1 d . U .
H13 H 0.4276 0.8600 0.5343 0.071 Uiso 1 1 calc R U .
C8 C 0.1524(5) 1.0153(2) 0.34013(15) 0.0519(12) Uani 1 1 d . U .
H8A H 0.1334 0.9856 0.3218 0.062 Uiso 1 1 calc R U .
H8B H 0.0865 1.0237 0.3569 0.062 Uiso 1 1 calc R U .
C2 C 0.0330(7) 1.1042(2) 0.20493(19) 0.0707(15) Uani 1 1 d . U .
C6 C 0.0422(7) 1.0437(3) 0.26365(19) 0.0728(16) Uani 1 1 d . U .
H6 H 0.0159 1.0134 0.2776 0.087 Uiso 1 1 calc R U .
C17 C 0.2561(6) 0.8010(2) 0.56086(18) 0.0669(9) Uani 1 1 d . U .
C16 C 0.1882(5) 0.87520(19) 0.46086(15) 0.0490(7) Uani 1 1 d . U .
H16 H 0.1301 0.8768 0.4414 0.059 Uiso 1 1 calc R U .
C7 C -0.0097(7) 1.0594(3) 0.2278(2) 0.0751(16) Uani 1 1 d . U .
H7 H -0.0730 1.0409 0.2183 0.090 Uiso 1 1 calc R U .
O4 O 0.1852(4) 1.06113(14) 0.31673(11) 0.0611(10) Uani 1 1 d . . .
O3 O 0.3085(4) 0.93962(14) 0.42247(11) 0.0558(9) Uani 1 1 d . . .
N2 N 0.2240(6) 0.7286(2) 0.64667(15) 0.0788(16) Uani 1 1 d . . .
H2 H 0.2689 0.7589 0.6361 0.095 Uiso 1 1 calc R U .
N6 N -0.0010(6) 0.7884(2) 0.6441(2) 0.0860(18) Uani 1 1 d . . .
N3 N 0.1647(8) 0.6603(3) 0.5794(2) 0.114(2) Uani 1 1 d D U .
H3A H 0.1351 0.6271 0.5919 0.137 Uiso 1 1 calc R U .
N5 N -0.0694(8) 0.7191(3) 0.5748(2) 0.111(3) Uani 1 1 d D . .
N1 N 0.1295(8) 0.7840(3) 0.7006(2) 0.101(2) Uani 1 1 d . . .
N4 N 0.0203(11) 0.6756(5) 0.5201(3) 0.162(4) Uani 1 1 d D U .
C21 C 0.0150(8) 0.7781(3) 0.6884(3) 0.092(2) Uani 1 1 d . U .
H21A H -0.0314 0.8031 0.7042 0.110 Uiso 1 1 calc R U .
H21B H -0.0101 0.7418 0.6948 0.110 Uiso 1 1 calc R U .
C25 C 0.1286(12) 0.6578(6) 0.5339(3) 0.155(4) Uani 1 1 d D U .
H25A H 0.1843 0.6781 0.5182 0.186 Uiso 1 1 calc R U .
H25B H 0.1360 0.6204 0.5253 0.186 Uiso 1 1 calc R U .
C31 C -0.1216(9) 0.7812(4) 0.6306(3) 0.112(3) Uani 1 1 d . U .
H31A H -0.1645 0.8137 0.6364 0.134 Uiso 1 1 calc R U .
H31B H -0.1559 0.7515 0.6456 0.134 Uiso 1 1 calc R U .
C18 C 0.0360(9) 0.8459(3) 0.6335(3) 0.102(2) Uani 1 1 d . U .
H18A H -0.0170 0.8716 0.6452 0.123 Uiso 1 1 calc R U .
H18B H 0.0367 0.8506 0.6036 0.123 Uiso 1 1 calc R U .
C22 C 0.2015(8) 0.7397(4) 0.6933(2) 0.097(2) Uani 1 1 d . U .
H22A H 0.1682 0.7077 0.7056 0.116 Uiso 1 1 calc R U .
H22B H 0.2733 0.7463 0.7070 0.116 Uiso 1 1 calc R U .
C19 C 0.1554(9) 0.8562(4) 0.6511(3) 0.110(2) Uani 1 1 d . U .
H19A H 0.2095 0.8377 0.6335 0.132 Uiso 1 1 calc R U .
H19B H 0.1709 0.8946 0.6490 0.132 Uiso 1 1 calc R U .
C30 C -0.1230(11) 0.7693(4) 0.5833(4) 0.123(3) Uani 1 1 d . U .
H30A H -0.2005 0.7682 0.5735 0.148 Uiso 1 1 calc R U .
H30B H -0.0839 0.7980 0.5686 0.148 Uiso 1 1 calc R U .
C29 C -0.0448(12) 0.7215(5) 0.5310(3) 0.150(5) Uani 1 1 d D U .
H29A H -0.1147 0.7219 0.5152 0.180 Uiso 1 1 calc R U .
H29B H -0.0030 0.7542 0.5246 0.180 Uiso 1 1 calc R U .
C20 C 0.1774(11) 0.8390(4) 0.6956(3) 0.124(3) Uani 1 1 d . U .
H20A H 0.2581 0.8387 0.7012 0.149 Uiso 1 1 calc R U .
H20B H 0.1414 0.8639 0.7147 0.149 Uiso 1 1 calc R U .
C24 C 0.2857(10) 0.6635(4) 0.5936(3) 0.119(3) Uani 1 1 d . U .
H24A H 0.3257 0.6903 0.5773 0.142 Uiso 1 1 calc R U .
H24B H 0.3222 0.6289 0.5893 0.142 Uiso 1 1 calc R U .
C23 C 0.2914(9) 0.6789(4) 0.6403(3) 0.108(3) Uani 1 1 d . U .
H23A H 0.2611 0.6497 0.6571 0.129 Uiso 1 1 calc R U .
H23B H 0.3693 0.6850 0.6484 0.129 Uiso 1 1 calc R U .
O6 O 0.1565(4) 0.78072(16) 0.56751(12) 0.0669(9) Uani 1 1 d . U .
O5 O 0.3406(5) 0.7936(2) 0.58307(15) 0.0879(15) Uani 1 1 d . . .
C27 C -0.1164(11) 0.6229(5) 0.5669(3) 0.141(3) Uani 1 1 d D U .
H27A H -0.1757 0.5959 0.5684 0.170 Uiso 1 1 calc R U .
H27B H -0.0556 0.6118 0.5852 0.170 Uiso 1 1 calc R U .
C28 C -0.1597(10) 0.6739(4) 0.5801(3) 0.127(3) Uani 1 1 d D U .
H28A H -0.1821 0.6716 0.6090 0.153 Uiso 1 1 calc R U .
H28B H -0.2263 0.6828 0.5639 0.153 Uiso 1 1 calc R U .
C26 C -0.0736(12) 0.6263(5) 0.5241(3) 0.151(4) Uani 1 1 d D U .
H26A H -0.1361 0.6331 0.5053 0.181 Uiso 1 1 calc R U .
H26B H -0.0389 0.5923 0.5163 0.181 Uiso 1 1 calc R U .

loop_
_atom_site_aniso_label
_atom_site_aniso_U_11
_atom_site_aniso_U_22
_atom_site_aniso_U_33
_atom_site_aniso_U_23
_atom_site_aniso_U_13
_atom_site_aniso_U_12
O1 0.108(3) 0.0624(19) 0.065(2) 0.0097(16) -0.015(2) -0.006(2)
C1 0.108(3) 0.0624(19) 0.065(2) 0.0097(16) -0.015(2) -0.006(2)
O2 0.222(9) 0.082(4) 0.105(5) 0.016(3) -0.060(5) -0.013(4)
Ni1 0.1046(8) 0.0586(5) 0.0506(5) 0.0069(3) 0.0041(4) 0.0038(4)
C9 0.052(3) 0.038(3) 0.040(3) 0.000 0.000 0.002(3)
C11 0.0649(18) 0.0440(14) 0.0381(13) 0.0034(11) -0.0025(12) 0.0006(12)
C5 0.081(3) 0.048(2) 0.043(2) 0.005(2) -0.004(2) 0.002(2)
C10 0.050(3) 0.044(2) 0.038(2) -0.0021(18) 0.0005(19) 0.002(2)
C14 0.071(3) 0.050(2) 0.044(2) 0.003(2) -0.004(2) 0.000(2)
C3 0.088(4) 0.055(3) 0.049(3) 0.005(2) -0.005(3) -0.003(3)
C15 0.062(3) 0.046(2) 0.041(2) 0.0081(19) 0.004(2) -0.007(2)
C12 0.0649(18) 0.0440(14) 0.0381(13) 0.0034(11) -0.0025(12) 0.0006(12)
C4 0.077(3) 0.049(2) 0.049(3) 0.004(2) -0.009(2) -0.002(2)
C13 0.075(3) 0.056(3) 0.045(2) 0.001(2) -0.007(2) 0.003(2)
C8 0.071(3) 0.047(3) 0.038(2) -0.0021(19) -0.001(2) 0.002(2)
C2 0.097(4) 0.061(3) 0.054(3) 0.007(2) -0.010(3) -0.003(3)
C6 0.094(4) 0.067(3) 0.057(3) 0.012(3) -0.006(3) -0.003(3)
C17 0.086(2) 0.0594(18) 0.0547(17) 0.0080(14) -0.0029(17) 0.0020(17)
C16 0.0649(18) 0.0440(14) 0.0381(13) 0.0034(11) -0.0025(12) 0.0006(12)
C7 0.103(4) 0.061(3) 0.062(3) 0.006(2) -0.018(3) -0.014(3)
O4 0.087(3) 0.050(2) 0.0459(19) 0.0059(16) -0.0127(19) 0.0008(19)
O3 0.075(3) 0.0499(19) 0.0425(18) 0.0023(15) -0.0022(17) 0.0039(18)
N2 0.104(5) 0.084(4) 0.048(3) 0.012(2) 0.003(3) 0.010(3)
N6 0.107(5) 0.066(3) 0.085(4) 0.009(3) 0.012(4) 0.012(3)
N3 0.170(6) 0.086(4) 0.087(4) 0.005(3) 0.044(5) 0.002(5)
N5 0.142(7) 0.105(5) 0.087(5) 0.029(4) 0.001(4) -0.019(5)
N1 0.135(7) 0.092(5) 0.075(4) -0.002(3) 0.011(4) -0.003(5)
N4 0.229(10) 0.176(8) 0.082(5) 0.005(5) 0.026(6) -0.058(8)
C21 0.115(6) 0.077(4) 0.084(5) 0.004(3) 0.018(4) 0.003(4)
C25 0.216(9) 0.146(7) 0.104(6) 0.017(5) 0.040(6) -0.020(7)
C31 0.116(6) 0.093(5) 0.126(5) 0.025(4) 0.009(5) 0.012(4)
C18 0.122(5) 0.084(4) 0.101(5) 0.007(4) 0.027(4) 0.009(4)
C22 0.109(6) 0.111(5) 0.071(4) 0.010(4) 0.003(4) -0.008(5)
C19 0.135(5) 0.089(4) 0.107(4) 0.002(4) 0.016(4) 0.003(4)
C30 0.129(6) 0.113(5) 0.127(5) 0.030(5) -0.001(5) -0.004(5)
C29 0.165(8) 0.150(8) 0.134(8) 0.016(6) -0.018(7) -0.022(7)
C20 0.145(6) 0.112(5) 0.115(5) -0.004(5) 0.009(5) 0.008(5)
C24 0.152(5) 0.096(4) 0.108(4) 0.012(4) 0.035(5) 0.020(5)
C23 0.128(6) 0.096(5) 0.099(4) 0.021(4) 0.018(4) 0.020(4)
O6 0.086(2) 0.0594(18) 0.0547(17) 0.0080(14) -0.0029(17) 0.0020(17)
O5 0.100(4) 0.099(3) 0.065(3) 0.022(3) -0.005(3) 0.014(3)
C27 0.160(6) 0.139(5) 0.125(5) 0.009(5) -0.002(5) -0.027(5)
C28 0.134(6) 0.136(6) 0.113(5) 0.019(5) -0.007(5) -0.017(5)
C26 0.172(7) 0.148(6) 0.133(6) 0.009(6) -0.005(6) -0.018(6)

loop_
_atom_type_symbol
_atom_type_description
_atom_type_scat_dispersion_real
_atom_type_scat_dispersion_imag
_atom_type_scat_source
C C 0.0033 0.0016 'International Tables Vol C Tables 4.2.6.8 and 6.1.1.4'
H H 0.0000 0.0000 'International Tables Vol C Tables 4.2.6.8 and 6.1.1.4'
N N 0.0061 0.0033 'International Tables Vol C Tables 4.2.6.8 and 6.1.1.4'
O O 0.0106 0.0060 'International Tables Vol C Tables 4.2.6.8 and 6.1.1.4'
Ni Ni 0.3393 1.1124 'International Tables Vol C Tables 4.2.6.8 and 6.1.1.4'

loop_
_geom_angle_atom_site_label_1
_geom_angle_atom_site_label_2
_geom_angle_atom_site_label_3
_geom_angle
_geom_angle_site_symmetry_1
_geom_angle_site_symmetry_3
C1 O1 Ni1 135.4(5) . 8_565
O1 C1 O2 124.9(6) . .
O1 C1 C2 117.8(6) . .
O2 C1 C2 117.3(6) . .
N2 Ni1 O1 92.2(2) . 8_556
N2 Ni1 N3 86.1(3) . .
O1 Ni1 N3 92.3(2) 8_556 .
N2 Ni1 N6 93.6(3) . .
O1 Ni1 N6 87.8(2) 8_556 .
N3 Ni1 N6 179.7(4) . .
N2 Ni1 N5 179.4(3) . .
O1 Ni1 N5 87.4(2) 8_556 .
N3 Ni1 N5 94.2(4) . .
N6 Ni1 N5 86.1(3) . .
N2 Ni1 O6 89.6(2) . .
O1 Ni1 O6 178.1(2) 8_556 .
N3 Ni1 O6 88.6(2) . .
N6 Ni1 O6 91.4(2) . .
N5 Ni1 O6 90.8(2) . .
C8 C9 C8 108.1(6) 2_575 .
C8 C9 C10 110.1(3) 2_575 2_575
C8 C9 C10 111.0(3) . 2_575
C8 C9 C10 110.9(3) 2_575 .
C8 C9 C10 110.1(3) . .
C10 C9 C10 106.6(5) 2_575 .
C16 C11 O3 127.4(5) . .
C16 C11 C12 119.0(4) . .
O3 C11 C12 113.4(5) . .
O4 C5 C6 124.8(5) . .
O4 C5 C4 115.0(5) . .
C6 C5 C4 120.1(5) . .
O3 C10 C9 109.0(4) . .
C13 C14 C15 118.4(5) . .
C13 C14 C17 121.6(5) . .
C15 C14 C17 119.9(5) . .
C4 C3 C2 121.0(6) . .
C16 C15 C14 120.4(5) . .
C13 C12 C11 119.9(5) . .
C3 C4 C5 119.6(6) . .
C14 C13 C12 121.6(6) . .
O4 C8 C9 107.7(4) . .
C3 C2 C7 117.8(6) . .
C3 C2 C1 121.1(6) . .
C7 C2 C1 120.9(6) . .
C7 C6 C5 121.3(6) . .
O5 C17 O6 125.3(6) . .
O5 C17 C14 117.8(6) . .
O6 C17 C14 116.8(6) . .
C11 C16 C15 120.4(5) . .
C6 C7 C2 120.0(7) . .
C5 O4 C8 120.0(4) . .
C11 O3 C10 115.6(4) . .
C23 N2 C22 112.0(6) . .
C23 N2 Ni1 108.7(5) . .
C22 N2 Ni1 114.2(5) . .
C21 N6 C31 112.7(7) . .
C21 N6 C18 110.1(7) . .
C31 N6 C18 108.5(7) . .
C21 N6 Ni1 106.9(5) . .
C31 N6 Ni1 101.7(5) . .
C18 N6 Ni1 116.8(5) . .
C24 N3 C25 124.0(8) . .
C24 N3 Ni1 104.6(6) . .
C25 N3 Ni1 111.7(7) . .
C30 N5 C29 104.0(8) . .
C30 N5 C28 107.6(9) . .
C29 N5 C28 105.8(9) . .
C30 N5 Ni1 102.5(7) . .
C29 N5 Ni1 111.7(8) . .
C28 N5 Ni1 123.5(6) . .
C22 N1 C21 116.8(7) . .
C22 N1 C20 117.7(9) . .
C21 N1 C20 115.4(8) . .
C29 N4 C25 131.2(12) . .
C29 N4 C26 102.0(11) . .
C25 N4 C26 110.6(11) . .
N1 C21 N6 112.1(7) . .
N4 C25 N3 122.5(10) . .
N6 C31 C30 108.5(8) . .
N6 C18 C19 109.5(7) . .
N1 C22 N2 113.8(7) . .
C20 C19 C18 117.3(9) . .
N5 C30 C31 110.4(8) . .
N4 C29 N5 108.6(9) . .
N1 C20 C19 107.1(9) . .
N3 C24 C23 110.4(8) . .
N2 C23 C24 108.4(7) . .
C17 O6 Ni1 136.3(4) . .
C28 C27 C26 110.5(11) . .
C27 C28 N5 111.0(10) . .
C27 C26 N4 110.3(10) . .

loop_
_geom_bond_atom_site_label_1
_geom_bond_atom_site_label_2
_geom_bond_distance
_geom_bond_site_symmetry_2
O1 C1 1.248(8) .
O1 Ni1 2.120(4) 8_565
C1 O2 1.296(9) .
C1 C2 1.502(9) .
Ni1 N2 2.030(6) .
Ni1 O1 2.120(4) 8_556
Ni1 N3 2.124(7) .
Ni1 N6 2.147(6) .
Ni1 N5 2.147(9) .
Ni1 O6 2.183(4) .
C9 C8 1.500(7) 2_575
C9 C8 1.501(7) .
C9 C10 1.557(6) 2_575
C9 C10 1.557(6) .
C11 C16 1.372(8) .
C11 O3 1.382(6) .
C11 C12 1.433(7) .
C5 O4 1.376(6) .
C5 C6 1.382(9) .
C5 C4 1.397(8) .
C10 O3 1.416(6) .
C14 C13 1.365(9) .
C14 C15 1.431(8) .
C14 C17 1.495(8) .
C3 C4 1.377(8) .
C3 C2 1.416(9) .
C15 C16 1.378(7) .
C12 C13 1.366(7) .
C8 O4 1.417(6) .
C2 C7 1.425(9) .
C6 C7 1.366(9) .
C17 O5 1.243(8) .
C17 O6 1.297(8) .
N2 C23 1.481(10) .
N2 C22 1.552(9) .
N6 C21 1.464(10) .
N6 C31 1.500(13) .
N6 C18 1.528(10) .
N3 C24 1.502(14) .
N3 C25 1.532(8) .
N5 C30 1.420(12) .
N5 C29 1.446(8) .
N5 C28 1.557(13) .
N1 C22 1.409(11) .
N1 C21 1.417(12) .
N1 C20 1.484(12) .
N4 C29 1.417(9) .
N4 C25 1.424(9) .
N4 C26 1.654(16) .
C31 C30 1.555(15) .
C18 C19 1.543(14) .
C19 C20 1.519(13) .
C24 C23 1.555(13) .
C27 C28 1.428(8) .
C27 C26 1.473(9) .

loop_
_platon_squeeze_void_nr
_platon_squeeze_void_average_x
_platon_squeeze_void_average_y
_platon_squeeze_void_average_z
_platon_squeeze_void_volume
_platon_squeeze_void_count_electrons
_platon_squeeze_void_content
1 -0.032 -0.008 -0.001 4751 1470 ' '
